data_7231444
loop_
_publ_author_name
'Chorazy, Szymon'
'Zakrzewski, Jakub J.'
'Wang, Junhao'
'Ohkoshi, Shin-ichi'
'Sieklucka, Barbara'

_publ_section_title
;
 Incorporation of hexacyanidoferrate(iii) ion in photoluminescent
 trimetallic Eu(3-pyridone)[Co1&#x2212;xFex(CN)6] chains exhibiting
 tunable visible light absorption and emission properties
;
_journal_issue 38
_journal_name_full CrystEngComm
_journal_page_first 5695
_journal_paper_doi 10.1039/C8CE01020J
_journal_volume 20
_journal_year 2018
_chemical_formula_moiety 'C16 H18 Co0.50 Eu Fe0.50 N8 O6, H2 O'
_chemical_formula_sum 'C16 H20 Co0.5 Eu Fe0.5 N8 O7'
_chemical_formula_weight 645.75
_space_group_IT_number 15
_space_group_name_Hall '-C 2yc'
_space_group_name_H-M_alt 'C 1 2/c 1'
_symmetry_cell_setting monoclinic
_symmetry_Int_Tables_number 15
_symmetry_space_group_name_Hall '-C 2yc'
_symmetry_space_group_name_H-M 'C 1 2/c 1'
_atom_sites_solution_hydrogens difmap
_audit_conform_dict_location ftp://ftp.iucr.org/pub/cif_core.dic
_audit_conform_dict_name cif_core.dic
_audit_conform_dict_version 2.4.3
_audit_creation_date 2018-01-30T19:07:27-00:00
_audit_creation_method 'WinGX routine CIF_UPDATE'
_audit_update_record
;
2018-03-20 deposited with the CCDC.
2018-08-27 downloaded from the CCDC.
;
_cell_angle_alpha 90
_cell_angle_beta 116.4190(10)
_cell_angle_gamma 90
_cell_formula_units_Z 4
_cell_length_a 15.9139(7)
_cell_length_b 9.2609(4)
_cell_length_c 17.7694(8)
_cell_measurement_reflns_used 12941
_cell_measurement_temperature 298(2)
_cell_measurement_theta_max 25.242
_cell_measurement_theta_min 2.623
_cell_measurement_wavelength 0.71073
_cell_volume 2345.31(18)
_computing_molecular_graphics 'Ortep for Windows (Farrugia, 2012)'
_computing_publication_material 'WinGX publication routines (Farrugia, 2012)'
_computing_structure_refinement 'SHELXL-2014/7 (Sheldrick, 2014)'
_diffrn_ambient_temperature 298(2)
_diffrn_measured_fraction_theta_full 1
_diffrn_measured_fraction_theta_max 0.998
_diffrn_measurement_device_type 'D8Quest Eco Photon50'
_diffrn_measurement_method \w
_diffrn_radiation_monochromator graphite
_diffrn_radiation_probe x-ray
_diffrn_radiation_type MoK\a
_diffrn_radiation_wavelength 0.71073
_diffrn_reflns_av_R_equivalents 0.0221
_diffrn_reflns_av_unetI/netI 0.0163
_diffrn_reflns_Laue_measured_fraction_full 1
_diffrn_reflns_Laue_measured_fraction_max 0.998
_diffrn_reflns_limit_h_max 20
_diffrn_reflns_limit_h_min -20
_diffrn_reflns_limit_k_max 11
_diffrn_reflns_limit_k_min -11
_diffrn_reflns_limit_l_max 22
_diffrn_reflns_limit_l_min -22
_diffrn_reflns_number 12941
_diffrn_reflns_point_group_measured_fraction_full 1
_diffrn_reflns_point_group_measured_fraction_max 0.998
_diffrn_reflns_theta_full 25.242
_diffrn_reflns_theta_max 27.176
_diffrn_reflns_theta_min 2.623
_diffrn_standards_interval_time 0
_diffrn_standards_number 0
_exptl_absorpt_coefficient_mu 3.365
_exptl_absorpt_correction_T_max 0.775
_exptl_absorpt_correction_T_min 0.669
_exptl_absorpt_correction_type multi-scan
_exptl_absorpt_process_details 'ABSCOR (Rigaku, 1995)'
_exptl_crystal_colour orange
_exptl_crystal_density_diffrn 1.829
_exptl_crystal_density_method 'not measured'
_exptl_crystal_description block
_exptl_crystal_F_000 1270
_exptl_crystal_size_max 0.13
_exptl_crystal_size_mid 0.09
_exptl_crystal_size_min 0.08
_refine_diff_density_max 0.32
_refine_diff_density_min -0.656
_refine_diff_density_rms 0.126
_refine_ls_extinction_method none
_refine_ls_goodness_of_fit_ref 1.117
_refine_ls_hydrogen_treatment refxyz
_refine_ls_matrix_type full
_refine_ls_number_constraints 0
_refine_ls_number_parameters 182
_refine_ls_number_reflns 2604
_refine_ls_number_restraints 5
_refine_ls_restrained_S_all 1.128
_refine_ls_R_factor_all 0.0172
_refine_ls_R_factor_gt 0.0156
_refine_ls_shift/su_max 0.003
_refine_ls_shift/su_mean 0
_refine_ls_structure_factor_coef Fsqd
_refine_ls_weighting_details 'w=1/[\s^2^(Fo^2^)+(0.0196P)^2^+1.7312P] where P=(Fo^2^+2Fc^2^)/3'
_refine_ls_weighting_scheme calc
_refine_ls_wR_factor_gt 0.0372
_refine_ls_wR_factor_ref 0.0377
_reflns_Friedel_coverage 0
_reflns_number_gt 2464
_reflns_number_total 2604
_reflns_threshold_expression 'I > 2\s(I)'
_cod_data_source_file c8ce01020j2.cif
_cod_data_source_block EuCo50Fe50
_cod_depositor_comments 'Adding full bibliography for 7231436--7231445.cif.'
_cod_original_cell_volume 2345.30(18)
_cod_original_sg_symbol_H-M 'C 2/c'
_cod_original_formula_sum 'C16 H20 Co0.50 Eu Fe0.50 N8 O7'
_cod_database_code 7231444

loop_
_symmetry_equiv_pos_as_xyz
'x, y, z'
'-x, y, -z+1/2'
'x+1/2, y+1/2, z'
'-x+1/2, y+1/2, -z+1/2'
'-x, -y, -z'
'x, -y, z-1/2'
'-x+1/2, -y+1/2, -z'
'x+1/2, -y+1/2, z-1/2'

loop_
_atom_site_label
_atom_site_type_symbol
_atom_site_fract_x
_atom_site_fract_y
_atom_site_fract_z
_atom_site_U_iso_or_equiv
_atom_site_adp_type
_atom_site_occupancy
_atom_site_site_symmetry_order
_atom_site_calc_flag
_atom_site_refinement_flags_posn
_atom_site_refinement_flags_adp
_atom_site_refinement_flags_occupancy
Eu1 Eu 0.5 0.84079(2) 0.75 0.01450(5) Uani 1 2 d S T P
Co1 Co 0.5 0.5 0.5 0.01504(8) Uani 0.5 2 d S . P
Fe1 Fe 0.5 0.5 0.5 0.01504(8) Uani 0.5 2 d S . P
O3 O 0.34605(9) 0.77599(15) 0.70639(9) 0.0234(3) Uani 1 1 d . . .
O2 O 0.59955(10) 1.05798(16) 0.78978(10) 0.0291(3) Uani 1 1 d D . .
N4 N 0.22283(14) 0.4503(2) 0.70060(13) 0.0313(4) Uani 1 1 d . . .
O1 O 0.51058(13) 0.92108(16) 0.88397(10) 0.0340(4) Uani 1 1 d D . .
O4 O 0.5 0.3233(3) 0.75 0.0637(9) Uani 1 2 d DS T P
N2 N 0.71438(13) 0.5314(2) 0.58240(12) 0.0346(4) Uani 1 1 d . . .
C7 C 0.22233(18) 0.4750(3) 0.57020(16) 0.0399(6) Uani 1 1 d . . .
N3 N 0.49311(12) 0.62622(18) 0.65641(10) 0.0243(3) Uani 1 1 d . . .
C2 C 0.63459(14) 0.5170(2) 0.55117(12) 0.0233(4) Uani 1 1 d . . .
C4 C 0.29804(13) 0.6554(2) 0.67769(12) 0.0208(4) Uani 1 1 d . . .
C1 C 0.51001(15) 0.3073(2) 0.54337(12) 0.0255(4) Uani 1 1 d . . .
C8 C 0.27157(16) 0.6032(3) 0.59634(14) 0.0305(5) Uani 1 1 d . . .
N1 N 0.51407(19) 0.1925(2) 0.56681(15) 0.0507(6) Uani 1 1 d . . .
C5 C 0.27085(15) 0.5731(2) 0.72832(13) 0.0264(4) Uani 1 1 d . . .
C3 C 0.49677(13) 0.57604(19) 0.59908(11) 0.0188(4) Uani 1 1 d . . .
C6 C 0.19747(18) 0.3995(3) 0.62338(16) 0.0372(5) Uani 1 1 d . . .
H7 H 0.2041(19) 0.443(3) 0.5156(18) 0.045 Uiso 1 1 d . U .
H8 H 0.290(2) 0.658(3) 0.5557(18) 0.045 Uiso 1 1 d . U .
H6 H 0.164(2) 0.306(3) 0.6125(17) 0.045 Uiso 1 1 d . U .
H5 H 0.288(2) 0.597(3) 0.7815(18) 0.045 Uiso 1 1 d . U .
H4 H 0.208(2) 0.404(3) 0.7325(18) 0.045 Uiso 1 1 d . U .
H4A H 0.499(2) 0.377(3) 0.7071(14) 0.045 Uiso 1 1 d D U .
H2A H 0.581(2) 1.148(2) 0.7833(18) 0.045 Uiso 1 1 d D U .
H2B H 0.6540(14) 1.052(3) 0.8354(13) 0.045 Uiso 1 1 d D U .
H1B H 0.5047(19) 1.009(2) 0.8972(17) 0.045 Uiso 1 1 d D U .
H1A H 0.520(2) 0.865(3) 0.9278(14) 0.045 Uiso 1 1 d D U .

loop_
_atom_site_aniso_label
_atom_site_aniso_U_11
_atom_site_aniso_U_22
_atom_site_aniso_U_33
_atom_site_aniso_U_23
_atom_site_aniso_U_13
_atom_site_aniso_U_12
Eu1 0.01586(7) 0.01181(7) 0.01678(7) 0 0.00812(5) 0
Co1 0.01865(17) 0.01308(17) 0.01379(17) -0.00142(12) 0.00758(14) -0.00036(12)
Fe1 0.01865(17) 0.01308(17) 0.01379(17) -0.00142(12) 0.00758(14) -0.00036(12)
O3 0.0199(7) 0.0199(7) 0.0305(7) -0.0006(5) 0.0113(6) -0.0035(5)
O2 0.0208(7) 0.0198(7) 0.0388(9) -0.0007(6) 0.0061(6) -0.0017(6)
N4 0.0350(10) 0.0292(10) 0.0373(11) 0.0016(8) 0.0229(9) -0.0083(8)
O1 0.0600(11) 0.0199(7) 0.0273(8) -0.0048(6) 0.0243(8) 0.0017(7)
O4 0.107(3) 0.0246(14) 0.064(2) 0 0.042(2) 0
N2 0.0235(10) 0.0502(12) 0.0277(9) -0.0048(8) 0.0092(8) -0.0010(8)
C7 0.0423(14) 0.0487(14) 0.0325(12) -0.0173(11) 0.0201(11) -0.0145(11)
N3 0.0292(9) 0.0232(8) 0.0224(8) -0.0047(6) 0.0131(7) -0.0013(7)
C2 0.0286(11) 0.0244(10) 0.0184(9) -0.0041(7) 0.0118(8) 0.0011(8)
C4 0.0158(8) 0.0208(9) 0.0247(9) 0.0017(7) 0.0081(7) -0.0002(7)
C1 0.0340(11) 0.0208(10) 0.0224(10) -0.0017(8) 0.0133(8) -0.0017(8)
C8 0.0291(11) 0.0405(12) 0.0250(10) 0.0002(9) 0.0149(9) -0.0061(9)
N1 0.0716(16) 0.0258(11) 0.0525(14) 0.0106(9) 0.0255(12) -0.0017(10)
C5 0.0279(10) 0.0301(11) 0.0232(10) -0.0016(8) 0.0132(9) -0.0058(8)
C3 0.0190(9) 0.0162(8) 0.0202(9) -0.0001(7) 0.0077(7) -0.0005(7)
C6 0.0381(13) 0.0312(12) 0.0469(14) -0.0139(10) 0.0232(11) -0.0142(10)

loop_
_atom_type_symbol
_atom_type_description
_atom_type_scat_dispersion_real
_atom_type_scat_dispersion_imag
_atom_type_scat_source
C C 0.0033 0.0016 'International Tables Vol C Tables 4.2.6.8 and 6.1.1.4'
H H 0 0 'International Tables Vol C Tables 4.2.6.8 and 6.1.1.4'
Co Co 0.3494 0.9721 'International Tables Vol C Tables 4.2.6.8 and 6.1.1.4'
Eu Eu -0.1578 3.6682 'International Tables Vol C Tables 4.2.6.8 and 6.1.1.4'
Fe Fe 0.3463 0.8444 'International Tables Vol C Tables 4.2.6.8 and 6.1.1.4'
N N 0.0061 0.0033 'International Tables Vol C Tables 4.2.6.8 and 6.1.1.4'
O O 0.0106 0.006 'International Tables Vol C Tables 4.2.6.8 and 6.1.1.4'

loop_
_geom_angle_atom_site_label_1
_geom_angle_atom_site_label_2
_geom_angle_atom_site_label_3
_geom_angle
_geom_angle_site_symmetry_1
_geom_angle_site_symmetry_3
O3 Eu1 O3 149.70(7) 2_656 .
O3 Eu1 O1 98.68(6) 2_656 .
O3 Eu1 O1 90.52(6) . .
O3 Eu1 O1 90.52(6) 2_656 2_656
O3 Eu1 O1 98.69(6) . 2_656
O1 Eu1 O1 144.32(7) . 2_656
O3 Eu1 O2 70.30(5) 2_656 .
O3 Eu1 O2 139.83(5) . .
O1 Eu1 O2 73.33(6) . .
O1 Eu1 O2 77.66(6) 2_656 .
O3 Eu1 O2 139.83(5) 2_656 2_656
O3 Eu1 O2 70.30(5) . 2_656
O1 Eu1 O2 77.66(5) . 2_656
O1 Eu1 O2 73.33(6) 2_656 2_656
O2 Eu1 O2 70.40(7) . 2_656
O3 Eu1 N3 81.21(5) 2_656 2_656
O3 Eu1 N3 75.37(5) . 2_656
O1 Eu1 N3 68.70(5) . 2_656
O1 Eu1 N3 146.98(5) 2_656 2_656
O2 Eu1 N3 127.67(5) . 2_656
O2 Eu1 N3 131.02(5) 2_656 2_656
O3 Eu1 N3 75.37(5) 2_656 .
O3 Eu1 N3 81.21(5) . .
O1 Eu1 N3 146.98(5) . .
O1 Eu1 N3 68.70(5) 2_656 .
O2 Eu1 N3 131.02(5) . .
O2 Eu1 N3 127.67(5) 2_656 .
N3 Eu1 N3 78.29(8) 2_656 .
C3 Co1 C3 180.00(10) . 5_666
C3 Co1 C1 89.77(8) . 5_666
C3 Co1 C1 90.23(8) 5_666 5_666
C3 Co1 C1 90.23(8) . .
C3 Co1 C1 89.77(8) 5_666 .
C1 Co1 C1 180 5_666 .
C3 Co1 C2 89.14(8) . 5_666
C3 Co1 C2 90.86(8) 5_666 5_666
C1 Co1 C2 90.60(9) 5_666 5_666
C1 Co1 C2 89.40(9) . 5_666
C3 Co1 C2 90.86(8) . .
C3 Co1 C2 89.14(8) 5_666 .
C1 Co1 C2 89.40(9) 5_666 .
C1 Co1 C2 90.60(9) . .
C2 Co1 C2 180 5_666 .
C4 O3 Eu1 134.29(12) . .
Eu1 O2 H2A 127.5(19) . .
Eu1 O2 H2B 116.8(19) . .
H2A O2 H2B 108(3) . .
C6 N4 C5 122.8(2) . .
C6 N4 H4 119(2) . .
C5 N4 H4 119(2) . .
Eu1 O1 H1B 125.9(19) . .
Eu1 O1 H1A 126.2(19) . .
H1B O1 H1A 108(3) . .
C6 C7 C8 120.1(2) . .
C6 C7 H7 120.4(18) . .
C8 C7 H7 119.4(18) . .
C3 N3 Eu1 152.66(15) . .
N2 C2 Co1 177.90(19) . .
O3 C4 C5 120.52(18) . .
O3 C4 C8 123.18(18) . .
C5 C4 C8 116.30(18) . .
N1 C1 Co1 178.1(2) . .
C7 C8 C4 120.5(2) . .
C7 C8 H8 118.8(16) . .
C4 C8 H8 120.7(16) . .
N4 C5 C4 121.4(2) . .
N4 C5 H5 117.8(19) . .
C4 C5 H5 120.7(19) . .
N3 C3 Co1 177.27(17) . .
N4 C6 C7 118.9(2) . .
N4 C6 H6 113.5(16) . .
C7 C6 H6 127.6(16) . .

loop_
_geom_bond_atom_site_label_1
_geom_bond_atom_site_label_2
_geom_bond_distance
_geom_bond_site_symmetry_2
Eu1 O3 2.2963(13) 2_656
Eu1 O3 2.2963(13) .
Eu1 O1 2.4273(15) .
Eu1 O1 2.4273(15) 2_656
Eu1 O2 2.4615(15) .
Eu1 O2 2.4615(14) 2_656
Eu1 N3 2.5620(16) 2_656
Eu1 N3 2.5621(16) .
Co1 C3 1.9180(18) .
Co1 C3 1.9180(18) 5_666
Co1 C1 1.922(2) 5_666
Co1 C1 1.922(2) .
Co1 C2 1.925(2) 5_666
Co1 C2 1.925(2) .
O3 C4 1.321(2) .
O2 H2A 0.874(17) .
O2 H2B 0.887(17) .
N4 C6 1.332(3) .
N4 C5 1.336(3) .
N4 H4 0.82(3) .
O1 H1B 0.863(18) .
O1 H1A 0.893(17) .
O4 H4A 0.905(17) .
N2 C2 1.145(3) .
C7 C6 1.368(4) .
C7 C8 1.384(3) .
C7 H7 0.93(3) .
N3 C3 1.144(2) .
C4 C5 1.387(3) .
C4 C8 1.400(3) .
C1 N1 1.133(3) .
C8 H8 1.02(3) .
C5 H5 0.89(3) .
C6 H6 0.99(3) .
